data_7235927
loop_
_publ_author_name
'Kumar, Amit'
'Sattar, Moh.'
'Verma, Ajay'
'Dara, Ankit'
'Kumar, Sangit'

_publ_section_title
;
 Double functionalization of
 2-amino-2&#x2032;-hydroxy-1,1&#x2032;-biaryls: synthesis of
 4-nitro-dibenzofurans and benzofuro-indoles
;
_journal_issue 56
_journal_name_full 'RSC Advances'
_journal_page_first 44728
_journal_paper_doi 10.1039/C5RA07328F
_journal_volume 5
_journal_year 2015
_chemical_formula_moiety 'C13  H8  N1  O4'
_chemical_formula_sum 'C13 H8 N O4'
_chemical_formula_weight 242.2
_space_group_IT_number 2
_space_group_name_Hall '-P 1'
_space_group_name_H-M_alt 'P -1'
_symmetry_cell_setting triclinic
_symmetry_Int_Tables_number 2
_symmetry_space_group_name_Hall '-P 1'
_symmetry_space_group_name_H-M 'P -1'
_atom_sites_solution_hydrogens geom
_audit_conform_dict_location ftp://ftp.iucr.org/pub/cif_core.dic
_audit_conform_dict_name cif_core.dic
_audit_conform_dict_version 2.4.3
_audit_creation_date 2014-12-17T10:56:45-00:00
_audit_creation_method 'WinGX routine CIF_UPDATE'
_audit_update_record
;
2015-01-12 deposited with the CCDC.
2015-04-27 downloaded from the CCDC.
;
_cell_angle_alpha 82.618(2)
_cell_angle_beta 86.176(2)
_cell_angle_gamma 84.050(2)
_cell_formula_units_Z 4
_cell_length_a 7.3355(3)
_cell_length_b 10.3916(4)
_cell_length_c 14.2893(5)
_cell_measurement_reflns_used 0
_cell_measurement_temperature 296(2)
_cell_measurement_theta_max 0
_cell_measurement_theta_min 0
_cell_measurement_wavelength 0.71073
_cell_volume 1072.82(7)
_computing_molecular_graphics 'Ortep for Windows (Farrugia, 2012)'
_computing_publication_material 'WinGX publication routines (Farrugia, 2012)'
_computing_structure_refinement 'SHELXL-2014 (Sheldrick, 2014)'
_diffrn_ambient_temperature 296(2)
_diffrn_measured_fraction_theta_full 0.982
_diffrn_measured_fraction_theta_max 0.997
_diffrn_radiation_probe x-ray
_diffrn_radiation_type MoK\a
_diffrn_radiation_wavelength 0.71073
_diffrn_reflns_av_R_equivalents 0.0497
_diffrn_reflns_Laue_measured_fraction_full 0.982
_diffrn_reflns_Laue_measured_fraction_max 0.997
_diffrn_reflns_limit_h_max 8
_diffrn_reflns_limit_h_min -8
_diffrn_reflns_limit_k_max 12
_diffrn_reflns_limit_k_min -12
_diffrn_reflns_limit_l_max 16
_diffrn_reflns_limit_l_min -16
_diffrn_reflns_number 33794
_diffrn_reflns_point_group_measured_fraction_full 0.982
_diffrn_reflns_point_group_measured_fraction_max 0.997
_diffrn_reflns_theta_full 25.242
_diffrn_reflns_theta_max 25.079
_diffrn_reflns_theta_min 2.305
_exptl_absorpt_coefficient_mu 0.113
_exptl_absorpt_correction_type none
_exptl_crystal_density_diffrn 1.5
_exptl_crystal_density_method 'not measured'
_exptl_crystal_description char
_exptl_crystal_F_000 500
_exptl_crystal_size_max 0
_exptl_crystal_size_mid 0
_exptl_crystal_size_min 0
_refine_diff_density_max 0.197
_refine_diff_density_min -0.168
_refine_diff_density_rms 0.04
_refine_ls_extinction_method none
_refine_ls_goodness_of_fit_ref 1.077
_refine_ls_hydrogen_treatment constr
_refine_ls_matrix_type full
_refine_ls_number_constraints 0
_refine_ls_number_parameters 327
_refine_ls_number_reflns 3811
_refine_ls_number_restraints 0
_refine_ls_restrained_S_all 1.077
_refine_ls_R_factor_all 0.0561
_refine_ls_R_factor_gt 0.038
_refine_ls_shift/su_max 0
_refine_ls_shift/su_mean 0
_refine_ls_structure_factor_coef Fsqd
_refine_ls_weighting_details 'w=1/[\s^2^(Fo^2^)+(0.0515P)^2^+0.3904P] where P=(Fo^2^+2Fc^2^)/3'
_refine_ls_weighting_scheme calc
_refine_ls_wR_factor_gt 0.1004
_refine_ls_wR_factor_ref 0.1165
_reflns_number_gt 2913
_reflns_number_total 3811
_reflns_threshold_expression 'I > 2\s(I)'
_cod_data_source_file c5ra07328f3.cif
_cod_data_source_block AK-5-133
_cod_database_code 7235927

loop_
_symmetry_equiv_pos_as_xyz
'x, y, z'
'-x, -y, -z'

loop_
_atom_site_label
_atom_site_type_symbol
_atom_site_fract_x
_atom_site_fract_y
_atom_site_fract_z
_atom_site_U_iso_or_equiv
_atom_site_adp_type
_atom_site_occupancy
_atom_site_calc_flag
O1 O 0.80303(17) 0.93067(11) -0.06205(8) 0.0373(3) Uani 1 d
O5 O 0.87047(18) 0.54755(12) 0.34090(8) 0.0394(3) Uani 1 d
O8 O 0.5846(2) 0.50373(14) 0.70721(9) 0.0543(4) Uani 1 d
O4 O 0.4885(2) 0.87102(14) 0.29909(10) 0.0556(4) Uani 1 d
O6 O 0.9112(3) 0.79796(14) 0.36592(12) 0.0696(5) Uani 1 d
O7 O 0.7520(3) 0.88368(14) 0.47737(11) 0.0711(5) Uani 1 d
N1 N 0.7275(2) 0.66520(15) 0.03132(12) 0.0445(4) Uani 1 d
O2 O 0.7648(3) 0.67473(15) -0.05324(11) 0.0738(5) Uani 1 d
O3 O 0.7202(3) 0.56090(14) 0.08020(12) 0.0740(5) Uani 1 d
N2 N 0.8124(3) 0.78957(16) 0.43764(12) 0.0471(4) Uani 1 d
C20 C 0.7661(2) 0.42974(17) 0.47770(13) 0.0340(4) Uani 1 d
C25 C 0.8018(2) 0.55292(17) 0.43199(12) 0.0346(4) Uani 1 d
C24 C 0.7667(3) 0.66093(17) 0.47991(13) 0.0364(4) Uani 1 d
C6 C 0.7460(2) 1.12207(17) 0.00409(13) 0.0347(4) Uani 1 d
C14 C 0.8819(3) 0.41708(17) 0.32750(13) 0.0359(4) Uani 1 d
C11 C 0.6901(3) 0.78395(17) 0.07584(12) 0.0346(4) Uani 1 d
C10 C 0.6130(3) 0.77670(18) 0.16709(13) 0.0390(4) Uani 1 d
H10 H 0.5889 0.6946 0.2005 0.047 Uiso 1 calc
C19 C 0.8209(3) 0.34069(17) 0.40843(13) 0.0357(4) Uani 1 d
C12 C 0.7273(2) 0.90447(17) 0.02803(12) 0.0332(4) Uani 1 d
C7 C 0.6885(2) 1.01643(17) 0.07254(12) 0.0337(4) Uani 1 d
C1 C 0.8129(3) 1.06454(17) -0.07531(13) 0.0348(4) Uani 1 d
C22 C 0.6571(3) 0.52538(18) 0.61685(13) 0.0387(4) Uani 1 d
C9 C 0.5705(3) 0.88984(19) 0.21013(13) 0.0394(4) Uani 1 d
C21 C 0.6944(3) 0.41535(18) 0.57011(13) 0.0390(4) Uani 1 d
H21 H 0.671 0.3317 0.6011 0.047 Uiso 1 calc
C23 C 0.6928(3) 0.64748(18) 0.57237(13) 0.0390(4) Uani 1 d
H23 H 0.6667 0.7219 0.605 0.047 Uiso 1 calc
C8 C 0.6088(3) 1.01015(18) 0.16378(13) 0.0388(5) Uani 1 d
H8 H 0.5811 1.0869 0.1937 0.047 Uiso 1 calc
C5 C 0.7460(3) 1.25625(18) 0.00221(14) 0.0430(5) Uani 1 d
H5 H 0.7024 1.2983 0.0557 0.052 Uiso 1 calc
C2 C 0.8791(3) 1.13245(19) -0.15723(14) 0.0425(5) Uani 1 d
H2 H 0.9244 1.0902 -0.2104 0.051 Uiso 1 calc
C15 C 0.9467(3) 0.36838(19) 0.24522(14) 0.0430(5) Uani 1 d
H15 H 0.9853 0.4234 0.1908 0.052 Uiso 1 calc
C18 C 0.8279(3) 0.20609(18) 0.40736(14) 0.0441(5) Uani 1 d
H18 H 0.7877 0.1509 0.4614 0.053 Uiso 1 calc
C3 C 0.8760(3) 1.2660(2) -0.15798(15) 0.0474(5) Uani 1 d
H3 H 0.9192 1.3173 -0.2133 0.057 Uiso 1 calc
C4 C 0.8108(3) 1.32636(19) -0.07927(15) 0.0480(5) Uani 1 d
H4 H 0.8111 1.4181 -0.0819 0.058 Uiso 1 calc
C16 C 0.9525(3) 0.2349(2) 0.24629(15) 0.0485(5) Uani 1 d
H16 H 0.9972 0.1967 0.1913 0.058 Uiso 1 calc
C26 C 0.5520(3) 0.6112(2) 0.76062(15) 0.0520(5) Uani 1 d
H26A H 0.6665 0.6514 0.7629 0.078 Uiso 1 calc
H26B H 0.5075 0.5807 0.825 0.078 Uiso 1 calc
H26C H 0.4597 0.6756 0.7307 0.078 Uiso 1 calc
C17 C 0.8945(3) 0.1553(2) 0.32607(15) 0.0493(5) Uani 1 d
H17 H 0.9009 0.0638 0.3245 0.059 Uiso 1 calc
C13 C 0.4106(4) 0.9840(2) 0.33927(17) 0.0689(7) Uani 1 d
H13A H 0.5089 1.0342 0.3538 0.103 Uiso 1 calc
H13B H 0.3384 0.9577 0.3975 0.103 Uiso 1 calc
H13C H 0.3308 1.038 0.2942 0.103 Uiso 1 calc

loop_
_atom_site_aniso_label
_atom_site_aniso_U_11
_atom_site_aniso_U_22
_atom_site_aniso_U_33
_atom_site_aniso_U_23
_atom_site_aniso_U_13
_atom_site_aniso_U_12
O1 0.0469(8) 0.0307(7) 0.0335(7) -0.0043(5) 0.0047(6) -0.0039(6)
O5 0.0491(8) 0.0328(7) 0.0357(7) -0.0023(5) 0.0059(6) -0.0088(6)
O8 0.0765(11) 0.0451(8) 0.0388(8) -0.0037(6) 0.0159(7) -0.0081(7)
O4 0.0798(11) 0.0459(8) 0.0393(8) -0.0058(6) 0.0182(7) -0.0107(8)
O6 0.1001(14) 0.0418(9) 0.0633(10) -0.0019(7) 0.0333(10) -0.0194(9)
O7 0.1211(16) 0.0330(8) 0.0580(10) -0.0099(7) 0.0156(10) -0.0087(9)
N1 0.0569(11) 0.0329(9) 0.0436(10) -0.0059(7) 0.0034(8) -0.0065(8)
O2 0.1343(17) 0.0441(9) 0.0444(9) -0.0145(7) 0.0152(9) -0.0174(9)
O3 0.1220(16) 0.0298(8) 0.0654(11) -0.0008(7) 0.0173(10) -0.0052(9)
N2 0.0645(12) 0.0340(9) 0.0424(10) -0.0033(7) 0.0017(9) -0.0079(8)
C20 0.0324(10) 0.0316(9) 0.0371(10) -0.0008(7) -0.0011(8) -0.0043(7)
C25 0.0344(10) 0.0352(10) 0.0336(10) -0.0013(8) -0.0003(8) -0.0050(8)
C24 0.0398(11) 0.0305(10) 0.0384(10) -0.0006(8) -0.0026(8) -0.0056(8)
C6 0.0346(10) 0.0328(10) 0.0367(10) -0.0026(8) -0.0023(8) -0.0043(8)
C14 0.0359(10) 0.0314(10) 0.0401(10) -0.0031(8) -0.0008(8) -0.0047(8)
C11 0.0379(11) 0.0290(9) 0.0371(10) -0.0048(7) -0.0032(8) -0.0021(8)
C10 0.0445(12) 0.0337(10) 0.0375(10) 0.0011(8) -0.0011(8) -0.0053(8)
C19 0.0345(10) 0.0353(10) 0.0366(10) -0.0021(8) 0.0000(8) -0.0050(8)
C12 0.0337(10) 0.0346(10) 0.0311(9) -0.0033(7) -0.0020(7) -0.0035(8)
C7 0.0349(10) 0.0311(9) 0.0353(10) -0.0035(7) -0.0033(8) -0.0034(8)
C1 0.0361(10) 0.0295(9) 0.0381(10) -0.0020(8) -0.0008(8) -0.0029(8)
C22 0.0406(11) 0.0407(11) 0.0334(10) -0.0012(8) 0.0026(8) -0.0042(8)
C9 0.0443(11) 0.0414(11) 0.0320(10) -0.0036(8) 0.0029(8) -0.0064(9)
C21 0.0432(11) 0.0336(10) 0.0386(10) 0.0015(8) 0.0009(8) -0.0056(8)
C23 0.0433(11) 0.0355(10) 0.0382(10) -0.0063(8) -0.0012(8) -0.0031(8)
C8 0.0463(12) 0.0343(10) 0.0367(10) -0.0085(8) 0.0012(9) -0.0045(8)
C5 0.0488(12) 0.0354(10) 0.0451(11) -0.0065(8) 0.0006(9) -0.0058(9)
C2 0.0454(12) 0.0430(11) 0.0378(10) -0.0027(8) 0.0057(9) -0.0056(9)
C15 0.0454(12) 0.0432(11) 0.0391(11) -0.0035(9) 0.0062(9) -0.0058(9)
C18 0.0536(13) 0.0329(10) 0.0444(11) -0.0010(8) 0.0044(9) -0.0070(9)
C3 0.0512(13) 0.0405(11) 0.0480(12) 0.0053(9) 0.0036(10) -0.0099(9)
C4 0.0559(13) 0.0319(10) 0.0553(13) -0.0010(9) 0.0026(10) -0.0095(9)
C16 0.0528(13) 0.0466(12) 0.0461(12) -0.0130(9) 0.0071(10) -0.0017(10)
C26 0.0585(14) 0.0595(14) 0.0401(11) -0.0147(10) 0.0076(10) -0.0115(11)
C17 0.0590(14) 0.0336(10) 0.0549(13) -0.0085(9) 0.0048(10) -0.0037(9)
C13 0.0906(19) 0.0609(15) 0.0526(14) -0.0151(12) 0.0301(13) -0.0073(13)

loop_
_atom_type_symbol
_atom_type_description
_atom_type_scat_dispersion_real
_atom_type_scat_dispersion_imag
_atom_type_scat_source
C C 0.0033 0.0016 'International Tables Vol C Tables 4.2.6.8 and 6.1.1.4'
H H 0 0 'International Tables Vol C Tables 4.2.6.8 and 6.1.1.4'
N N 0.0061 0.0033 'International Tables Vol C Tables 4.2.6.8 and 6.1.1.4'
O O 0.0106 0.006 'International Tables Vol C Tables 4.2.6.8 and 6.1.1.4'

loop_
_geom_angle_atom_site_label_1
_geom_angle_atom_site_label_2
_geom_angle_atom_site_label_3
_geom_angle
C12 O1 C1 105.06(13)
C25 O5 C14 105.58(13)
C22 O8 C26 118.31(16)
C9 O4 C13 117.12(16)
O2 N1 O3 122.93(17)
O2 N1 C11 118.39(16)
O3 N1 C11 118.67(16)
O6 N2 O7 123.22(17)
O6 N2 C24 118.60(16)
O7 N2 C24 118.16(17)
C21 C20 C25 120.67(17)
C21 C20 C19 134.37(17)
C25 C20 C19 104.96(15)
O5 C25 C24 128.20(16)
O5 C25 C20 112.08(15)
C24 C25 C20 119.71(16)
C25 C24 C23 119.95(17)
C25 C24 N2 121.79(16)
C23 C24 N2 118.22(16)
C1 C6 C5 118.95(17)
C1 C6 C7 105.61(15)
C5 C6 C7 135.44(17)
C15 C14 O5 124.64(17)
C15 C14 C19 123.97(17)
O5 C14 C19 111.39(15)
C10 C11 C12 119.57(16)
C10 C11 N1 119.01(16)
C12 C11 N1 121.41(16)
C11 C10 C9 120.02(17)
C11 C10 H10 120
C9 C10 H10 120
C14 C19 C18 118.54(17)
C14 C19 C20 105.99(15)
C18 C19 C20 135.45(17)
O1 C12 C11 127.84(16)
O1 C12 C7 112.25(15)
C11 C12 C7 119.91(16)
C8 C7 C12 120.85(16)
C8 C7 C6 133.84(16)
C12 C7 C6 105.31(15)
C2 C1 C6 123.88(17)
C2 C1 O1 124.35(17)
C6 C1 O1 111.77(15)
O8 C22 C23 123.65(17)
O8 C22 C21 115.52(17)
C23 C22 C21 120.83(17)
O4 C9 C8 124.30(17)
O4 C9 C10 114.72(16)
C8 C9 C10 120.98(17)
C20 C21 C22 118.90(17)
C20 C21 H21 120.6
C22 C21 H21 120.6
C22 C23 C24 119.93(17)
C22 C23 H23 120
C24 C23 H23 120
C9 C8 C7 118.64(17)
C9 C8 H8 120.7
C7 C8 H8 120.7
C4 C5 C6 118.18(18)
C4 C5 H5 120.9
C6 C5 H5 120.9
C1 C2 C3 116.24(18)
C1 C2 H2 121.9
C3 C2 H2 121.9
C14 C15 C16 116.20(18)
C14 C15 H15 121.9
C16 C15 H15 121.9
C17 C18 C19 118.34(18)
C17 C18 H18 120.8
C19 C18 H18 120.8
C2 C3 C4 121.22(19)
C2 C3 H3 119.4
C4 C3 H3 119.4
C5 C4 C3 121.53(19)
C5 C4 H4 119.2
C3 C4 H4 119.2
C15 C16 C17 121.48(19)
C15 C16 H16 119.3
C17 C16 H16 119.3
O8 C26 H26A 109.5
O8 C26 H26B 109.5
H26A C26 H26B 109.5
O8 C26 H26C 109.5
H26A C26 H26C 109.5
H26B C26 H26C 109.5
C18 C17 C16 121.45(19)
C18 C17 H17 119.3
C16 C17 H17 119.3
O4 C13 H13A 109.5
O4 C13 H13B 109.5
H13A C13 H13B 109.5
O4 C13 H13C 109.5
H13A C13 H13C 109.5
H13B C13 H13C 109.5

loop_
_geom_bond_atom_site_label_1
_geom_bond_atom_site_label_2
_geom_bond_distance
O1 C12 1.373(2)
O1 C1 1.388(2)
O5 C25 1.370(2)
O5 C14 1.387(2)
O8 C22 1.364(2)
O8 C26 1.424(2)
O4 C9 1.369(2)
O4 C13 1.423(3)
O6 N2 1.214(2)
O7 N2 1.222(2)
N1 O2 1.215(2)
N1 O3 1.216(2)
N1 C11 1.453(2)
N2 C24 1.457(2)
C20 C21 1.384(3)
C20 C25 1.402(2)
C20 C19 1.450(3)
C25 C24 1.382(3)
C24 C23 1.390(3)
C6 C1 1.387(3)
C6 C5 1.391(3)
C6 C7 1.451(2)
C14 C15 1.376(3)
C14 C19 1.392(3)
C11 C10 1.383(3)
C11 C12 1.391(2)
C10 C9 1.393(3)
C10 H10 0.95
C19 C18 1.396(3)
C12 C7 1.392(2)
C7 C8 1.389(2)
C1 C2 1.374(3)
C22 C23 1.386(3)
C22 C21 1.391(3)
C9 C8 1.384(3)
C21 H21 0.95
C23 H23 0.95
C8 H8 0.95
C5 C4 1.376(3)
C5 H5 0.95
C2 C3 1.384(3)
C2 H2 0.95
C15 C16 1.381(3)
C15 H15 0.95
C18 C17 1.376(3)
C18 H18 0.95
C3 C4 1.391(3)
C3 H3 0.95
C4 H4 0.95
C16 C17 1.390(3)
C16 H16 0.95
C26 H26A 0.98
C26 H26B 0.98
C26 H26C 0.98
C17 H17 0.95
C13 H13A 0.98
C13 H13B 0.98
C13 H13C 0.98
